data_1008061
loop_
_publ_author_name
'Agron, P A'
'Ellison, R D'
'Levy, H A'

_publ_section_title
;
The crystal structure of dimanganese iron carbonyl, Mn~2~ Fe (C O)~14~
;
_journal_coden_ASTM ACCRA9
_journal_name_full 'Acta Crystallographica (1,1948-23,1967)'
_journal_page_first 1079
_journal_page_last 1086
_journal_paper_doi 10.1107/S0365110X67004281
_journal_volume 23
_journal_year 1967
_chemical_formula_structural 'Mn2 Fe (C O)14'
_chemical_formula_sum 'C14 Fe Mn2 O14'
_chemical_name_systematic 14-Carbonyltrio-dimanganeseiron
_space_group_IT_number 12
_symmetry_cell_setting monoclinic
_symmetry_Int_Tables_number 12
_symmetry_space_group_name_Hall '-C 2y'
_symmetry_space_group_name_H-M 'C 1 2/m 1'
_cell_angle_alpha 90
_cell_angle_beta 97.23(2)
_cell_angle_gamma 90
_cell_formula_units_Z 4
_cell_length_a 11.935(4)
_cell_length_b 14.287(4)
_cell_length_c 11.732(4)
_cell_volume 1984.6
_exptl_crystal_density_meas 1.87
_refine_ls_R_factor_all 0.0247
_cod_original_formula_sum 'Fe Mn2 O14'
_cod_database_code 1008061

loop_
_symmetry_equiv_pos_as_xyz
x,y,z
x,-y,z
-x,-y,-z
-x,y,-z
1/2+x,1/2+y,z
1/2+x,1/2-y,z
1/2-x,1/2-y,-z
1/2-x,1/2+y,-z

loop_
_atom_site_label
_atom_site_type_symbol
_atom_site_symmetry_multiplicity
_atom_site_Wyckoff_symbol
_atom_site_fract_x
_atom_site_fract_y
_atom_site_fract_z
_atom_site_occupancy
_atom_site_attached_hydrogens
_atom_site_calc_flag
Fe1 Fe0 2 a 0. 0. 0. 1. 0 d
C1 C2+ 4 i 0.0580(6) 0. 0.1486(7) 1. 0 d
O1 O2- 4 i 0.0946(5) 0. 0.2441(5) 1. 0 d
C2 C2+ 4 g 0. 0.1250(7) 0. 1. 0 d
O2 O2- 4 g 0. 0.2062(5) 0. 1. 0 d
Mn1 Mn0 4 i 0.2200(1) 0. -0.0653(1) 1. 0 d
C3 C2+ 8 j 0.1693(4) 0.0912(4) -0.1717(4) 1. 0 d
O3 O2- 8 j 0.1401(3) 0.1465(3) -0.2377(3) 1. 0 d
C4 C2+ 4 i 0.3610(7) 0. -0.1042(6) 1. 0 d
O4 O2- 4 i 0.4498(5) 0. -0.1288(5) 1. 0 d
C5 C2+ 8 j 0.2525(4) 0.0940(4) 0.0432(4) 1. 0 d
O5 O2- 8 j 0.2749(4) 0.1537(3) 0.1055(4) 1. 0 d
Fe2 Fe0 2 d 0. 0.5 0.5 1. 0 d
C6 C2+ 4 i 0.1282(6) 0.5 0.4358(5) 1. 0 d
O6 O2- 4 i 0.2106(5) 0.5 0.3948(5) 1. 0 d
C7 C2+ 4 i 0.0819(5) 0.5 0.6408(6) 1. 0 d
O7 O2- 4 i 0.1353(4) 0.5 0.7283(4) 1. 0 d
Mn2 Mn0 4 h 0. 0.3041(1) 0.5 1. 0 d
C8 C2+ 4 h 0. 0.1772(6) 0.5 1. 0 d
O8 O2- 4 h 0. 0.0982(4) 0.5 1. 0 d
C9 C2+ 8 j 0.1490(5) 0.3152(3) 0.5650(4) 1. 0 d
O9 O2- 8 j 0.2402(4) 0.3210(3) 0.6055(3) 1. 0 d
C10 C2+ 8 j 0.0437(4) 0.3088(3) 0.3538(5) 1. 0 d
O10 O2- 8 j 0.0700(3) 0.3096(3) 0.2635(3) 1. 0 d

loop_
_atom_type_symbol
_atom_type_oxidation_number
Fe0 0.000
C2+ 2.000
O2- -2.000
Mn0 0.000
